data_7244154
loop_
_publ_author_name
'Kajiwara, Yuu'
'Nakai, Hidetaka'

_publ_section_title
;
 Crystal polymorphism and crystalline-state photochromism of a rhodium
 dithionite complex with n-methoxypropyl moieties
;
_journal_name_full CrystEngComm
_journal_paper_doi 10.1039/D1CE01613J
_journal_year 2022
_chemical_absolute_configuration 'CHOOSE rm ad rmad syn or unk'
_chemical_formula_moiety 'C28 H46 O6 Rh2 S2'
_chemical_formula_sum 'C28 H46 O6 Rh2 S2'
_chemical_formula_weight 748.60
_space_group_crystal_system monoclinic
_space_group_IT_number 9
_space_group_name_Hall 'C -2yc'
_space_group_name_H-M_alt 'C 1 c 1'
_atom_sites_solution_hydrogens geom
_atom_sites_solution_primary direct
_atom_sites_solution_secondary difmap
_audit_update_record
;
2021-12-04 deposited with the CCDC.	2022-01-06 downloaded from the CCDC.
;
_cell_angle_alpha 90.0000
_cell_angle_beta 101.699(4)
_cell_angle_gamma 90.0000
_cell_formula_units_Z 4
_cell_length_a 11.9641(5)
_cell_length_b 26.0973(10)
_cell_length_c 10.2505(4)
_cell_measurement_reflns_used 8726
_cell_measurement_temperature 296
_cell_measurement_theta_max 31.40
_cell_measurement_theta_min 3.47
_cell_volume 3134.0(2)
_computing_cell_refinement 'CrysAlisPro 1.171.39.20a (Rigaku OD, 2015)'
_computing_data_collection 'CrysAlisPro 1.171.39.20a (Rigaku OD, 2015)'
_computing_data_reduction 'CrysAlisPro 1.171.39.20a (Rigaku OD, 2015)'
_computing_molecular_graphics 'CrystalStructure 4.2.2'
_computing_publication_material 'CrystalStructure 4.2.2 (Rigaku, 2016)'
_computing_structure_refinement 'SHELXL Version 2014/7 (Sheldrick, 2008)'
_computing_structure_solution 'SHELXT Version 2014/5 (Sheldrick, 2014)'
_diffrn_ambient_temperature 296
_diffrn_detector_area_resol_mean 5.811
_diffrn_measured_fraction_theta_full 0.999
_diffrn_measured_fraction_theta_max 0.909
_diffrn_measurement_device_type 'Rigaku XtaLAB P200'
_diffrn_measurement_method \w
_diffrn_radiation_type 'Mo K\a'
_diffrn_radiation_wavelength 0.71075
_diffrn_reflns_av_R_equivalents 0.0281
_diffrn_reflns_Laue_measured_fraction_full 0.999
_diffrn_reflns_Laue_measured_fraction_max 0.909
_diffrn_reflns_limit_h_max 17
_diffrn_reflns_limit_h_min -17
_diffrn_reflns_limit_k_max 37
_diffrn_reflns_limit_k_min -37
_diffrn_reflns_limit_l_max 14
_diffrn_reflns_limit_l_min -12
_diffrn_reflns_number 19415
_diffrn_reflns_point_group_measured_fraction_full 0.925
_diffrn_reflns_point_group_measured_fraction_max 0.799
_diffrn_reflns_theta_full 25.242
_diffrn_reflns_theta_max 31.192
_diffrn_reflns_theta_min 2.560
_diffrn_standards_number 0
_exptl_absorpt_coefficient_mu 1.222
_exptl_absorpt_correction_T_max 0.885
_exptl_absorpt_correction_T_min 0.804
_exptl_absorpt_correction_type multi-scan
_exptl_absorpt_process_details
;
CrysAlisPro 1.171.39.20a (Rigaku Oxford Diffraction, 2015)
Empirical absorption correction using spherical harmonics,
 implemented in SCALE3 ABSPACK scaling algorithm.
;
_exptl_crystal_colour red-orange
_exptl_crystal_density_diffrn 1.586
_exptl_crystal_density_method 'not measured'
_exptl_crystal_description plate
_exptl_crystal_F_000 1536.00
_exptl_crystal_size_max 0.200
_exptl_crystal_size_mid 0.100
_exptl_crystal_size_min 0.100
_refine_diff_density_max 0.82
_refine_diff_density_min -0.37
_refine_ls_abs_structure_details
;
 Flack x determined using 2989 quotients [(I+)-(I-)]/[(I+)+(I-)]
 (Parsons, Flack and Wagner, Acta Cryst. B69 (2013) 249-259).
;
_refine_ls_abs_structure_Flack -0.025(17)
_refine_ls_extinction_method none
_refine_ls_goodness_of_fit_ref 1.014
_refine_ls_hydrogen_treatment constr
_refine_ls_number_parameters 362
_refine_ls_number_reflns 8121
_refine_ls_number_restraints 2
_refine_ls_R_factor_all 0.0323
_refine_ls_R_factor_gt 0.0276
_refine_ls_shift/su_max 0.001
_refine_ls_structure_factor_coef Fsqd
_refine_ls_weighting_details 'w = 1/[\s^2^(Fo^2^)+(0.0410P)^2^] where P=(Fo^2^+2Fc^2^)/3'
_refine_ls_weighting_scheme calc
_refine_ls_wR_factor_gt 0.0648
_refine_ls_wR_factor_ref 0.0663
_reflns_Friedel_coverage 0.755
_reflns_Friedel_fraction_full 0.851
_reflns_Friedel_fraction_max 0.689
_reflns_number_gt 7453
_reflns_number_total 8121
_reflns_threshold_expression F^2^>2.0\s(F^2^)
_cod_data_source_file d1ce01613j2.cif
_cod_data_source_block sample6
_cod_database_code 7244154

loop_
_space_group_symop_id
_space_group_symop_operation_xyz
1 +X,+Y,+Z
2 +X,-Y,1/2+Z
3 1/2+X,1/2+Y,+Z
4 1/2+X,1/2-Y,1/2+Z

loop_
_atom_site_label
_atom_site_type_symbol
_atom_site_fract_x
_atom_site_fract_y
_atom_site_fract_z
_atom_site_U_iso_or_equiv
_atom_site_adp_type
_atom_site_occupancy
_atom_site_site_symmetry_order
_atom_site_calc_flag
_atom_site_refinement_flags_posn
_atom_site_refinement_flags_adp
_atom_site_refinement_flags_occupancy
_atom_site_disorder_assembly
_atom_site_disorder_group
Rh1 Rh 0.34669(2) 0.38664(2) 0.43242(2) 0.03120(7) Uani 1 1 d . . . . .
Rh2 Rh 0.41974(2) 0.31431(2) 0.60818(2) 0.03098(7) Uani 1 1 d . . . . .
S1 S 0.17643(10) 0.38415(5) 0.49999(14) 0.0511(3) Uani 1 1 d . . . . .
S2 S 0.24392(9) 0.31646(5) 0.66321(12) 0.0482(3) Uani 1 1 d . . . . .
O1 O 0.1546(4) 0.42945(17) 0.5716(5) 0.0698(11) Uani 1 1 d . . . . .
O2 O 0.0828(4) 0.3623(2) 0.4094(5) 0.0641(13) Uani 0.79 1 d . . P . .
O3 O 0.2427(3) 0.33911(19) 0.7907(4) 0.0652(11) Uani 1 1 d . . . . .
O4 O 0.1768(4) 0.2710(2) 0.6317(5) 0.0811(14) Uani 1 1 d . . . . .
O6 O 0.1440(12) 0.3349(6) 0.5530(17) 0.047(3) Uani 0.21 1 d . . P . .
O7 O 0.7271(4) 0.54383(19) 0.5794(6) 0.0802(13) Uani 1 1 d . . . . .
O8 O 0.9093(3) 0.38977(19) 0.7898(5) 0.0761(13) Uani 1 1 d . . . . .
C1 C 0.4673(4) 0.44425(17) 0.3692(4) 0.0434(9) Uani 1 1 d . . . . .
C2 C 0.3569(4) 0.46645(17) 0.3619(5) 0.0467(10) Uani 1 1 d . . . . .
C3 C 0.2774(4) 0.43838(19) 0.2625(5) 0.0492(10) Uani 1 1 d . . . . .
C4 C 0.3383(5) 0.39892(18) 0.2131(4) 0.0478(10) Uani 1 1 d . . . . .
C5 C 0.4566(4) 0.40209(17) 0.2777(4) 0.0442(9) Uani 1 1 d . . . . .
C6 C 0.5761(5) 0.4642(2) 0.4508(6) 0.0607(14) Uani 1 1 d . . . . .
H6A H 0.6298 0.4362 0.4730 0.073 Uiso 1 1 calc R U . . .
H6B H 0.5614 0.4782 0.5334 0.073 Uiso 1 1 calc R U . . .
C7 C 0.3275(8) 0.5139(2) 0.4307(8) 0.078(2) Uani 1 1 d . . . . .
H7A H 0.2573 0.5085 0.4606 0.093 Uiso 1 1 calc R U . . .
H7B H 0.3188 0.5422 0.3698 0.093 Uiso 1 1 calc R U . . .
H7C H 0.3875 0.5212 0.5059 0.093 Uiso 1 1 calc R U . . .
C8 C 0.1553(5) 0.4510(3) 0.2132(7) 0.0740(17) Uani 1 1 d . . . . .
H8A H 0.1490 0.4789 0.1512 0.089 Uiso 1 1 calc R U . . .
H8B H 0.1214 0.4606 0.2869 0.089 Uiso 1 1 calc R U . . .
H8C H 0.1163 0.4216 0.1696 0.089 Uiso 1 1 calc R U . . .
C9 C 0.2903(7) 0.3625(3) 0.1050(5) 0.0735(17) Uani 1 1 d . . . . .
H9A H 0.2118 0.3558 0.1070 0.088 Uiso 1 1 calc R U . . .
H9B H 0.3326 0.3311 0.1176 0.088 Uiso 1 1 calc R U . . .
H9C H 0.2954 0.3772 0.0205 0.088 Uiso 1 1 calc R U . . .
C10 C 0.5513(5) 0.3710(3) 0.2442(6) 0.0655(14) Uani 1 1 d . . . . .
H10A H 0.5263 0.3362 0.2269 0.079 Uiso 1 1 calc R U . . .
H10B H 0.6155 0.3717 0.3176 0.079 Uiso 1 1 calc R U . . .
H10C H 0.5733 0.3850 0.1665 0.079 Uiso 1 1 calc R U . . .
C11 C 0.6286(5) 0.5053(2) 0.3787(6) 0.0634(14) Uani 1 1 d . . . . .
H11A H 0.5769 0.5342 0.3613 0.076 Uiso 1 1 calc R U . . .
H11B H 0.6392 0.4920 0.2937 0.076 Uiso 1 1 calc R U . . .
C12 C 0.7422(5) 0.5231(3) 0.4583(8) 0.0757(18) Uani 1 1 d . . . . .
H12A H 0.7949 0.4945 0.4749 0.091 Uiso 1 1 calc R U . . .
H12B H 0.7743 0.5489 0.4083 0.091 Uiso 1 1 calc R U . . .
C13 C 0.8317(7) 0.5575(4) 0.6636(12) 0.119(3) Uani 1 1 d . . . . .
H13A H 0.8759 0.5272 0.6901 0.143 Uiso 1 1 calc R U . . .
H13B H 0.8169 0.5747 0.7412 0.143 Uiso 1 1 calc R U . . .
H13C H 0.8733 0.5800 0.6166 0.143 Uiso 1 1 calc R U . . .
C14 C 0.6112(3) 0.30375(17) 0.6596(4) 0.0414(9) Uani 1 1 d . . . . .
C15 C 0.5629(3) 0.26110(17) 0.5792(4) 0.0400(8) Uani 1 1 d . . . . .
C16 C 0.4872(4) 0.23527(17) 0.6481(4) 0.0427(9) Uani 1 1 d . . . . .
C17 C 0.4912(4) 0.26105(18) 0.7731(4) 0.0419(9) Uani 1 1 d . . . . .
C18 C 0.5667(4) 0.30294(18) 0.7802(4) 0.0411(8) Uani 1 1 d . . . . .
C19 C 0.7018(4) 0.3392(2) 0.6338(6) 0.0528(12) Uani 1 1 d . . . . .
H19A H 0.6963 0.3716 0.6784 0.063 Uiso 1 1 calc R U . . .
H19B H 0.6912 0.3458 0.5389 0.063 Uiso 1 1 calc R U . . .
C20 C 0.5924(5) 0.2450(2) 0.4501(5) 0.0597(14) Uani 1 1 d . . . . .
H20A H 0.6550 0.2213 0.4673 0.072 Uiso 1 1 calc R U . . .
H20B H 0.6136 0.2746 0.4050 0.072 Uiso 1 1 calc R U . . .
H20C H 0.5274 0.2288 0.3953 0.072 Uiso 1 1 calc R U . . .
C21 C 0.4275(6) 0.18595(19) 0.6081(8) 0.0634(13) Uani 1 1 d . . . . .
H21A H 0.4211 0.1808 0.5141 0.076 Uiso 1 1 calc R U . . .
H21B H 0.3526 0.1870 0.6284 0.076 Uiso 1 1 calc R U . . .
H21C H 0.4702 0.1583 0.6559 0.076 Uiso 1 1 calc R U . . .
C22 C 0.4330(5) 0.2441(2) 0.8820(6) 0.0599(13) Uani 1 1 d . . . . .
H22A H 0.4019 0.2734 0.9187 0.072 Uiso 1 1 calc R U . . .
H22B H 0.4872 0.2273 0.9506 0.072 Uiso 1 1 calc R U . . .
H22C H 0.3726 0.2207 0.8464 0.072 Uiso 1 1 calc R U . . .
C23 C 0.6011(5) 0.3375(2) 0.8982(5) 0.0631(14) Uani 1 1 d . . . . .
H23A H 0.5340 0.3511 0.9235 0.076 Uiso 1 1 calc R U . . .
H23B H 0.6467 0.3651 0.8756 0.076 Uiso 1 1 calc R U . . .
H23C H 0.6446 0.3183 0.9712 0.076 Uiso 1 1 calc R U . . .
C24 C 0.8214(4) 0.3154(2) 0.6852(6) 0.0552(12) Uani 1 1 d . . . . .
H24A H 0.8246 0.3016 0.7738 0.066 Uiso 1 1 calc R U . . .
H24B H 0.8322 0.2871 0.6274 0.066 Uiso 1 1 calc R U . . .
C25 C 0.9168(4) 0.3531(2) 0.6901(6) 0.0591(13) Uani 1 1 d . . . . .
H25A H 0.9898 0.3356 0.7111 0.071 Uiso 1 1 calc R U . . .
H25B H 0.9103 0.3698 0.6044 0.071 Uiso 1 1 calc R U . . .
C26 C 1.0041(6) 0.4232(3) 0.8132(9) 0.088(2) Uani 1 1 d . . . . .
H26A H 1.0727 0.4037 0.8425 0.106 Uiso 1 1 calc R U . . .
H26B H 0.9957 0.4476 0.8806 0.106 Uiso 1 1 calc R U . . .
H26C H 1.0084 0.4409 0.7323 0.106 Uiso 1 1 calc R U . . .
C27 C 0.4166(4) 0.39233(16) 0.6312(5) 0.0394(9) Uani 1 1 d . . . . .
H27A H 0.3655 0.4047 0.6864 0.047 Uiso 1 1 calc R U . . .
H27B H 0.4909 0.4087 0.6524 0.047 Uiso 1 1 calc R U . . .
C28 C 0.3300(4) 0.30866(15) 0.4160(5) 0.0378(9) Uani 1 1 d . . . . .
H28A H 0.3706 0.2927 0.3539 0.045 Uiso 1 1 calc R U . . .
H28B H 0.2526 0.2958 0.4063 0.045 Uiso 1 1 calc R U . . .

loop_
_atom_site_aniso_label
_atom_site_aniso_U_11
_atom_site_aniso_U_22
_atom_site_aniso_U_33
_atom_site_aniso_U_23
_atom_site_aniso_U_13
_atom_site_aniso_U_12
Rh1 0.03630(13) 0.03075(13) 0.02800(12) -0.00195(11) 0.00995(9) -0.00105(11)
Rh2 0.03330(12) 0.03370(13) 0.02721(12) -0.00156(11) 0.00914(9) 0.00148(11)
S1 0.0424(5) 0.0532(6) 0.0631(7) -0.0001(5) 0.0235(5) -0.0002(5)
S2 0.0361(5) 0.0696(8) 0.0417(6) -0.0004(5) 0.0143(4) 0.0014(5)
O1 0.076(3) 0.061(2) 0.084(3) 0.001(2) 0.045(2) 0.018(2)
O2 0.045(2) 0.079(3) 0.065(3) 0.018(3) 0.003(2) -0.010(2)
O3 0.063(2) 0.096(3) 0.0425(19) 0.0015(19) 0.0250(16) 0.013(2)
O4 0.058(2) 0.103(4) 0.087(3) -0.008(3) 0.026(2) -0.031(2)
O6 0.041(7) 0.051(9) 0.052(8) -0.002(7) 0.019(6) -0.011(6)
O7 0.058(2) 0.075(3) 0.107(4) -0.010(3) 0.015(2) -0.019(2)
O8 0.054(2) 0.096(3) 0.087(3) -0.017(2) 0.033(2) -0.016(2)
C1 0.053(2) 0.042(2) 0.039(2) 0.0006(16) 0.0192(17) -0.0114(18)
C2 0.066(3) 0.032(2) 0.048(2) 0.0001(17) 0.026(2) -0.0007(19)
C3 0.051(2) 0.050(2) 0.047(2) 0.012(2) 0.0115(19) -0.002(2)
C4 0.066(3) 0.047(2) 0.0305(19) 0.0059(16) 0.0110(19) -0.005(2)
C5 0.059(2) 0.044(2) 0.035(2) 0.0019(16) 0.0217(18) -0.0008(18)
C6 0.062(3) 0.067(3) 0.053(3) 0.008(2) 0.011(2) -0.027(3)
C7 0.128(6) 0.038(2) 0.083(4) -0.007(3) 0.060(4) -0.008(3)
C8 0.061(3) 0.081(4) 0.076(4) 0.036(3) 0.005(3) 0.011(3)
C9 0.107(5) 0.073(4) 0.036(2) -0.007(2) 0.002(3) -0.013(3)
C10 0.080(4) 0.068(3) 0.059(3) 0.008(3) 0.040(3) 0.019(3)
C11 0.062(3) 0.061(3) 0.071(3) 0.012(3) 0.021(3) -0.015(2)
C12 0.059(3) 0.067(4) 0.109(6) 0.008(3) 0.034(3) -0.019(3)
C13 0.080(5) 0.122(7) 0.145(9) -0.013(6) -0.001(5) -0.046(5)
C14 0.0316(17) 0.051(2) 0.043(2) 0.0021(17) 0.0090(15) 0.0053(16)
C15 0.0394(18) 0.045(2) 0.0369(19) -0.0012(16) 0.0103(15) 0.0112(16)
C16 0.044(2) 0.040(2) 0.043(2) 0.0029(16) 0.0064(17) 0.0054(17)
C17 0.0410(19) 0.046(2) 0.039(2) 0.0080(18) 0.0084(16) 0.0091(18)
C18 0.0405(19) 0.050(2) 0.0324(19) -0.0010(16) 0.0064(15) 0.0064(17)
C19 0.037(2) 0.055(3) 0.066(3) 0.012(2) 0.010(2) -0.002(2)
C20 0.067(3) 0.068(3) 0.047(3) -0.007(2) 0.019(2) 0.026(3)
C21 0.071(3) 0.041(2) 0.073(3) -0.001(3) 0.003(3) 0.004(3)
C22 0.063(3) 0.073(4) 0.049(3) 0.020(2) 0.023(2) 0.011(2)
C23 0.070(3) 0.073(4) 0.041(3) -0.013(2) 0.000(2) 0.005(3)
C24 0.037(2) 0.063(3) 0.067(3) 0.006(2) 0.014(2) 0.007(2)
C25 0.042(2) 0.070(3) 0.072(3) 0.006(3) 0.028(2) 0.004(2)
C26 0.061(4) 0.095(5) 0.115(6) -0.027(5) 0.029(4) -0.017(4)
C27 0.048(2) 0.0358(19) 0.035(2) -0.0031(15) 0.0106(17) -0.0004(17)
C28 0.049(2) 0.0332(17) 0.031(2) -0.0035(15) 0.0075(17) 0.0022(16)

loop_
_atom_type_symbol
_atom_type_description
_atom_type_scat_dispersion_real
_atom_type_scat_dispersion_imag
_atom_type_scat_source
C C 0.0033 0.0016
;
International Tables for Crystallography
(Vol. C, Tables 4.2.6.8 and 6.1.1.4)
;
H H 0.0000 0.0000
;
International Tables for Crystallography
(Vol. C, Table 6.1.1.4)
;
Rh Rh -1.1178 0.9187
;
International Tables for Crystallography
(Vol. C, Tables 4.2.6.8 and 6.1.1.4)
;
S S 0.1246 0.1234
;
International Tables for Crystallography
(Vol. C, Tables 4.2.6.8 and 6.1.1.4)
;
O O 0.0106 0.0060
;
International Tables for Crystallography
(Vol. C, Tables 4.2.6.8 and 6.1.1.4)
;

loop_
_geom_angle_atom_site_label_1
_geom_angle_atom_site_label_2
_geom_angle_atom_site_label_3
_geom_angle
_geom_angle_site_symmetry_1
_geom_angle_site_symmetry_3
_geom_angle_publ_flag
C27 Rh1 C28 99.63(18) . . ?
C27 Rh1 C2 102.60(17) . . ?
C28 Rh1 C2 156.62(17) . . ?
C27 Rh1 C3 138.37(18) . . ?
C28 Rh1 C3 121.57(18) . . ?
C2 Rh1 C3 37.95(19) . . ?
C27 Rh1 C4 155.54(18) . . ?
C28 Rh1 C4 94.34(18) . . ?
C2 Rh1 C4 62.30(17) . . ?
C3 Rh1 C4 36.79(19) . . ?
C27 Rh1 C1 94.64(17) . . ?
C28 Rh1 C1 133.83(19) . . ?
C2 Rh1 C1 37.19(18) . . ?
C3 Rh1 C1 62.11(18) . . ?
C4 Rh1 C1 61.49(17) . . ?
C27 Rh1 S1 84.83(15) . . ?
C28 Rh1 S1 85.30(15) . . ?
C2 Rh1 S1 103.73(13) . . ?
C3 Rh1 S1 92.34(14) . . ?
C4 Rh1 S1 116.44(14) . . ?
C1 Rh1 S1 139.88(12) . . ?
C27 Rh1 C5 120.03(19) . . ?
C28 Rh1 C5 100.27(19) . . ?
C2 Rh1 C5 62.09(17) . . ?
C3 Rh1 C5 61.77(18) . . ?
C4 Rh1 C5 36.87(18) . . ?
C1 Rh1 C5 36.68(15) . . ?
S1 Rh1 C5 152.61(13) . . ?
C27 Rh1 Rh2 50.09(12) . . ?
C28 Rh1 Rh2 50.01(12) . . ?
C2 Rh1 Rh2 149.80(13) . . ?
C3 Rh1 Rh2 171.53(14) . . ?
C4 Rh1 Rh2 136.56(13) . . ?
C1 Rh1 Rh2 121.91(12) . . ?
S1 Rh1 Rh2 87.98(3) . . ?
C5 Rh1 Rh2 116.24(12) . . ?
C28 Rh2 C27 99.43(18) . . ?
C28 Rh2 C17 137.10(17) . . ?
C27 Rh2 C17 123.15(18) . . ?
C28 Rh2 C16 102.14(16) . . ?
C27 Rh2 C16 156.14(17) . . ?
C17 Rh2 C16 37.79(17) . . ?
C28 Rh2 C18 157.05(17) . . ?
C27 Rh2 C18 94.04(18) . . ?
C17 Rh2 C18 36.83(17) . . ?
C16 Rh2 C18 62.28(16) . . ?
C28 Rh2 C14 121.63(19) . . ?
C27 Rh2 C14 97.78(18) . . ?
C17 Rh2 C14 62.00(17) . . ?
C16 Rh2 C14 62.02(16) . . ?
C18 Rh2 C14 37.33(16) . . ?
C28 Rh2 C15 95.31(17) . . ?
C27 Rh2 C15 130.83(19) . . ?
C17 Rh2 C15 62.14(16) . . ?
C16 Rh2 C15 36.97(16) . . ?
C18 Rh2 C15 61.97(15) . . ?
C14 Rh2 C15 36.92(16) . . ?
C28 Rh2 S2 84.82(15) . . ?
C27 Rh2 S2 84.73(15) . . ?
C17 Rh2 S2 93.39(13) . . ?
C16 Rh2 S2 107.18(12) . . ?
C18 Rh2 S2 115.03(12) . . ?
C14 Rh2 S2 152.22(12) . . ?
C15 Rh2 S2 143.45(12) . . ?
C28 Rh2 Rh1 50.00(11) . . ?
C27 Rh2 Rh1 49.89(13) . . ?
C17 Rh2 Rh1 172.89(13) . . ?
C16 Rh2 Rh1 148.11(12) . . ?
C18 Rh2 Rh1 136.98(12) . . ?
C14 Rh2 Rh1 115.28(12) . . ?
C15 Rh2 Rh1 120.22(11) . . ?
S2 Rh2 Rh1 87.53(3) . . ?
O2 S1 O1 117.4(3) . . ?
O2 S1 O6 70.1(7) . . ?
O1 S1 O6 115.9(7) . . ?
O2 S1 Rh1 116.6(3) . . ?
O1 S1 Rh1 113.3(2) . . ?
O6 S1 Rh1 117.0(6) . . ?
O2 S1 S2 105.3(2) . . ?
O1 S1 S2 108.2(2) . . ?
O6 S1 S2 36.7(6) . . ?
Rh1 S1 S2 92.12(5) . . ?
O4 S2 O3 115.9(3) . . ?
O4 S2 O6 77.2(6) . . ?
O3 S2 O6 112.8(7) . . ?
O4 S2 Rh2 115.2(2) . . ?
O3 S2 Rh2 114.46(18) . . ?
O6 S2 Rh2 116.2(6) . . ?
O4 S2 S1 110.5(2) . . ?
O3 S2 S1 105.2(2) . . ?
O6 S2 S1 34.8(6) . . ?
Rh2 S2 S1 92.37(5) . . ?
S1 O2 O6 56.5(5) . . ?
S1 O6 S2 108.5(9) . . ?
S1 O6 O2 53.4(6) . . ?
S2 O6 O2 156.3(10) . . ?
C12 O7 C13 112.4(6) . . ?
C26 O8 C25 111.9(5) . . ?
C2 C1 C5 108.5(4) . . ?
C2 C1 C6 125.4(5) . . ?
C5 C1 C6 126.0(5) . . ?
C2 C1 Rh1 69.5(2) . . ?
C5 C1 Rh1 72.6(2) . . ?
C6 C1 Rh1 127.3(3) . . ?
C1 C2 C3 107.5(4) . . ?
C1 C2 C7 127.7(5) . . ?
C3 C2 C7 124.5(5) . . ?
C1 C2 Rh1 73.4(3) . . ?
C3 C2 Rh1 71.4(3) . . ?
C7 C2 Rh1 126.0(4) . . ?
C4 C3 C2 108.0(4) . . ?
C4 C3 C8 125.7(5) . . ?
C2 C3 C8 126.2(5) . . ?
C4 C3 Rh1 72.6(3) . . ?
C2 C3 Rh1 70.6(3) . . ?
C8 C3 Rh1 125.9(4) . . ?
C3 C4 C5 108.9(4) . . ?
C3 C4 C9 125.7(5) . . ?
C5 C4 C9 125.2(5) . . ?
C3 C4 Rh1 70.6(3) . . ?
C5 C4 Rh1 73.0(2) . . ?
C9 C4 Rh1 125.9(4) . . ?
C1 C5 C4 107.1(4) . . ?
C1 C5 C10 126.7(5) . . ?
C4 C5 C10 125.9(5) . . ?
C1 C5 Rh1 70.7(2) . . ?
C4 C5 Rh1 70.1(2) . . ?
C10 C5 Rh1 129.3(4) . . ?
C1 C6 C11 112.1(5) . . ?
C1 C6 H6A 109.2 . . ?
C11 C6 H6A 109.2 . . ?
C1 C6 H6B 109.2 . . ?
C11 C6 H6B 109.2 . . ?
H6A C6 H6B 107.9 . . ?
C2 C7 H7A 109.5 . . ?
C2 C7 H7B 109.5 . . ?
H7A C7 H7B 109.5 . . ?
C2 C7 H7C 109.5 . . ?
H7A C7 H7C 109.5 . . ?
H7B C7 H7C 109.5 . . ?
C3 C8 H8A 109.5 . . ?
C3 C8 H8B 109.5 . . ?
H8A C8 H8B 109.5 . . ?
C3 C8 H8C 109.5 . . ?
H8A C8 H8C 109.5 . . ?
H8B C8 H8C 109.5 . . ?
C4 C9 H9A 109.5 . . ?
C4 C9 H9B 109.5 . . ?
H9A C9 H9B 109.5 . . ?
C4 C9 H9C 109.5 . . ?
H9A C9 H9C 109.5 . . ?
H9B C9 H9C 109.5 . . ?
C5 C10 H10A 109.5 . . ?
C5 C10 H10B 109.5 . . ?
H10A C10 H10B 109.5 . . ?
C5 C10 H10C 109.5 . . ?
H10A C10 H10C 109.5 . . ?
H10B C10 H10C 109.5 . . ?
C6 C11 C12 112.0(5) . . ?
C6 C11 H11A 109.2 . . ?
C12 C11 H11A 109.2 . . ?
C6 C11 H11B 109.2 . . ?
C12 C11 H11B 109.2 . . ?
H11A C11 H11B 107.9 . . ?
O7 C12 C11 109.5(5) . . ?
O7 C12 H12A 109.8 . . ?
C11 C12 H12A 109.8 . . ?
O7 C12 H12B 109.8 . . ?
C11 C12 H12B 109.8 . . ?
H12A C12 H12B 108.2 . . ?
O7 C13 H13A 109.5 . . ?
O7 C13 H13B 109.5 . . ?
H13A C13 H13B 109.5 . . ?
O7 C13 H13C 109.5 . . ?
H13A C13 H13C 109.5 . . ?
H13B C13 H13C 109.5 . . ?
C15 C14 C18 107.8(4) . . ?
C15 C14 C19 127.0(4) . . ?
C18 C14 C19 124.8(4) . . ?
C15 C14 Rh2 71.9(2) . . ?
C18 C14 Rh2 70.7(2) . . ?
C19 C14 Rh2 128.5(3) . . ?
C16 C15 C14 107.7(4) . . ?
C16 C15 C20 126.4(4) . . ?
C14 C15 C20 125.8(4) . . ?
C16 C15 Rh2 69.7(2) . . ?
C14 C15 Rh2 71.2(2) . . ?
C20 C15 Rh2 127.3(3) . . ?
C15 C16 C17 108.1(4) . . ?
C15 C16 C21 126.1(5) . . ?
C17 C16 C21 125.2(5) . . ?
C15 C16 Rh2 73.3(2) . . ?
C17 C16 Rh2 71.1(2) . . ?
C21 C16 Rh2 128.0(3) . . ?
C18 C17 C16 108.3(4) . . ?
C18 C17 C22 125.5(5) . . ?
C16 C17 C22 126.1(5) . . ?
C18 C17 Rh2 72.4(2) . . ?
C16 C17 Rh2 71.1(2) . . ?
C22 C17 Rh2 125.9(3) . . ?
C17 C18 C14 108.1(4) . . ?
C17 C18 C23 125.2(4) . . ?
C14 C18 C23 126.5(5) . . ?
C17 C18 Rh2 70.7(2) . . ?
C14 C18 Rh2 72.0(2) . . ?
C23 C18 Rh2 126.8(3) . . ?
C14 C19 C24 110.1(4) . . ?
C14 C19 H19A 109.6 . . ?
C24 C19 H19A 109.6 . . ?
C14 C19 H19B 109.6 . . ?
C24 C19 H19B 109.6 . . ?
H19A C19 H19B 108.1 . . ?
C15 C20 H20A 109.5 . . ?
C15 C20 H20B 109.5 . . ?
H20A C20 H20B 109.5 . . ?
C15 C20 H20C 109.5 . . ?
H20A C20 H20C 109.5 . . ?
H20B C20 H20C 109.5 . . ?
C16 C21 H21A 109.5 . . ?
C16 C21 H21B 109.5 . . ?
H21A C21 H21B 109.5 . . ?
C16 C21 H21C 109.5 . . ?
H21A C21 H21C 109.5 . . ?
H21B C21 H21C 109.5 . . ?
C17 C22 H22A 109.5 . . ?
C17 C22 H22B 109.5 . . ?
H22A C22 H22B 109.5 . . ?
C17 C22 H22C 109.5 . . ?
H22A C22 H22C 109.5 . . ?
H22B C22 H22C 109.5 . . ?
C18 C23 H23A 109.5 . . ?
C18 C23 H23B 109.5 . . ?
H23A C23 H23B 109.5 . . ?
C18 C23 H23C 109.5 . . ?
H23A C23 H23C 109.5 . . ?
H23B C23 H23C 109.5 . . ?
C25 C24 C19 113.0(4) . . ?
C25 C24 H24A 109.0 . . ?
C19 C24 H24A 109.0 . . ?
C25 C24 H24B 109.0 . . ?
C19 C24 H24B 109.0 . . ?
H24A C24 H24B 107.8 . . ?
O8 C25 C24 108.0(4) . . ?
O8 C25 H25A 110.1 . . ?
C24 C25 H25A 110.1 . . ?
O8 C25 H25B 110.1 . . ?
C24 C25 H25B 110.1 . . ?
H25A C25 H25B 108.4 . . ?
O8 C26 H26A 109.5 . . ?
O8 C26 H26B 109.5 . . ?
H26A C26 H26B 109.5 . . ?
O8 C26 H26C 109.5 . . ?
H26A C26 H26C 109.5 . . ?
H26B C26 H26C 109.5 . . ?
Rh1 C27 Rh2 80.02(16) . . ?
Rh1 C27 H27A 115.3 . . ?
Rh2 C27 H27A 115.3 . . ?
Rh1 C27 H27B 115.3 . . ?
Rh2 C27 H27B 115.3 . . ?
H27A C27 H27B 112.3 . . ?
Rh1 C28 Rh2 79.99(15) . . ?
Rh1 C28 H28A 115.3 . . ?
Rh2 C28 H28A 115.3 . . ?
Rh1 C28 H28B 115.3 . . ?
Rh2 C28 H28B 115.3 . . ?
H28A C28 H28B 112.3 . . ?

loop_
_geom_bond_atom_site_label_1
_geom_bond_atom_site_label_2
_geom_bond_distance
_geom_bond_site_symmetry_2
_geom_bond_publ_flag
Rh1 C27 2.045(5) . ?
Rh1 C28 2.048(4) . ?
Rh1 C2 2.216(4) . ?
Rh1 C3 2.227(5) . ?
Rh1 C4 2.253(4) . ?
Rh1 C1 2.267(4) . ?
Rh1 S1 2.2816(11) . ?
Rh1 C5 2.292(4) . ?
Rh1 Rh2 2.6332(4) . ?
Rh2 C28 2.049(4) . ?
Rh2 C27 2.051(4) . ?
Rh2 C17 2.222(4) . ?
Rh2 C16 2.223(4) . ?
Rh2 C18 2.244(4) . ?
Rh2 C14 2.261(4) . ?
Rh2 C15 2.271(4) . ?
Rh2 S2 2.2864(11) . ?
S1 O2 1.421(5) . ?
S1 O1 1.443(4) . ?
S1 O6 1.477(16) . ?
S1 S2 2.4542(18) . ?
S2 O4 1.432(5) . ?
S2 O3 1.437(4) . ?
S2 O6 1.546(16) . ?
O2 O6 1.666(17) . ?
O7 C12 1.399(9) . ?
O7 C13 1.415(9) . ?
O8 C26 1.412(8) . ?
O8 C25 1.417(7) . ?
C1 C2 1.431(7) . ?
C1 C5 1.435(6) . ?
C1 C6 1.491(7) . ?
C2 C3 1.445(7) . ?
C2 C7 1.501(7) . ?
C3 C4 1.414(8) . ?
C3 C8 1.483(8) . ?
C4 C5 1.437(7) . ?
C4 C9 1.484(7) . ?
C5 C10 1.490(7) . ?
C6 C11 1.509(7) . ?
C6 H6A 0.9700 . ?
C6 H6B 0.9700 . ?
C7 H7A 0.9600 . ?
C7 H7B 0.9600 . ?
C7 H7C 0.9600 . ?
C8 H8A 0.9600 . ?
C8 H8B 0.9600 . ?
C8 H8C 0.9600 . ?
C9 H9A 0.9600 . ?
C9 H9B 0.9600 . ?
C9 H9C 0.9600 . ?
C10 H10A 0.9600 . ?
C10 H10B 0.9600 . ?
C10 H10C 0.9600 . ?
C11 C12 1.510(8) . ?
C11 H11A 0.9700 . ?
C11 H11B 0.9700 . ?
C12 H12A 0.9700 . ?
C12 H12B 0.9700 . ?
C13 H13A 0.9600 . ?
C13 H13B 0.9600 . ?
C13 H13C 0.9600 . ?
C14 C15 1.435(6) . ?
C14 C18 1.442(6) . ?
C14 C19 1.490(7) . ?
C15 C16 1.426(6) . ?
C15 C20 1.497(6) . ?
C16 C17 1.439(7) . ?
C16 C21 1.489(7) . ?
C17 C18 1.411(7) . ?
C17 C22 1.497(7) . ?
C18 C23 1.497(7) . ?
C19 C24 1.551(6) . ?
C19 H19A 0.9700 . ?
C19 H19B 0.9700 . ?
C20 H20A 0.9600 . ?
C20 H20B 0.9600 . ?
C20 H20C 0.9600 . ?
C21 H21A 0.9600 . ?
C21 H21B 0.9600 . ?
C21 H21C 0.9600 . ?
C22 H22A 0.9600 . ?
C22 H22B 0.9600 . ?
C22 H22C 0.9600 . ?
C23 H23A 0.9600 . ?
C23 H23B 0.9600 . ?
C23 H23C 0.9600 . ?
C24 C25 1.500(7) . ?
C24 H24A 0.9700 . ?
C24 H24B 0.9700 . ?
C25 H25A 0.9700 . ?
C25 H25B 0.9700 . ?
C26 H26A 0.9600 . ?
C26 H26B 0.9600 . ?
C26 H26C 0.9600 . ?
C27 H27A 0.9700 . ?
C27 H27B 0.9700 . ?
C28 H28A 0.9700 . ?
C28 H28B 0.9700 . ?

loop_
_geom_torsion_atom_site_label_1
_geom_torsion_atom_site_label_2
_geom_torsion_atom_site_label_3
_geom_torsion_atom_site_label_4
_geom_torsion
_geom_torsion_site_symmetry_1
_geom_torsion_site_symmetry_2
_geom_torsion_site_symmetry_3
_geom_torsion_site_symmetry_4
_geom_torsion_publ_flag
O1 S1 O2 O6 -109.7(7) . . . . ?
Rh1 S1 O2 O6 111.0(7) . . . . ?
S2 S1 O2 O6 10.7(7) . . . . ?
O2 S1 O6 S2 162.6(11) . . . . ?
O1 S1 O6 S2 -85.8(9) . . . . ?
Rh1 S1 O6 S2 52.1(11) . . . . ?
O1 S1 O6 O2 111.6(5) . . . . ?
Rh1 S1 O6 O2 -110.5(4) . . . . ?
S2 S1 O6 O2 -162.6(11) . . . . ?
O4 S2 O6 S1 -163.2(10) . . . . ?
O3 S2 O6 S1 83.8(9) . . . . ?
Rh2 S2 O6 S1 -51.2(11) . . . . ?
O4 S2 O6 O2 -127(3) . . . . ?
O3 S2 O6 O2 120(3) . . . . ?
Rh2 S2 O6 O2 -14(3) . . . . ?
S1 S2 O6 O2 37(2) . . . . ?
S1 O2 O6 S2 -45(3) . . . . ?
C5 C1 C2 C3 -1.3(5) . . . . ?
C6 C1 C2 C3 174.5(4) . . . . ?
Rh1 C1 C2 C3 -63.7(3) . . . . ?
C5 C1 C2 C7 -174.5(5) . . . . ?
C6 C1 C2 C7 1.2(8) . . . . ?
Rh1 C1 C2 C7 123.0(5) . . . . ?
C5 C1 C2 Rh1 62.5(3) . . . . ?
C6 C1 C2 Rh1 -121.8(4) . . . . ?
C1 C2 C3 C4 1.5(5) . . . . ?
C7 C2 C3 C4 175.1(5) . . . . ?
Rh1 C2 C3 C4 -63.4(3) . . . . ?
C1 C2 C3 C8 -174.2(5) . . . . ?
C7 C2 C3 C8 -0.6(8) . . . . ?
Rh1 C2 C3 C8 120.8(5) . . . . ?
C1 C2 C3 Rh1 65.0(3) . . . . ?
C7 C2 C3 Rh1 -121.5(5) . . . . ?
C2 C3 C4 C5 -1.3(5) . . . . ?
C8 C3 C4 C5 174.5(5) . . . . ?
Rh1 C3 C4 C5 -63.4(3) . . . . ?
C2 C3 C4 C9 -177.0(5) . . . . ?
C8 C3 C4 C9 -1.2(8) . . . . ?
Rh1 C3 C4 C9 120.8(5) . . . . ?
C2 C3 C4 Rh1 62.2(3) . . . . ?
C8 C3 C4 Rh1 -122.1(5) . . . . ?
C2 C1 C5 C4 0.5(5) . . . . ?
C6 C1 C5 C4 -175.2(4) . . . . ?
Rh1 C1 C5 C4 61.0(3) . . . . ?
C2 C1 C5 C10 174.3(5) . . . . ?
C6 C1 C5 C10 -1.4(8) . . . . ?
Rh1 C1 C5 C10 -125.2(5) . . . . ?
C2 C1 C5 Rh1 -60.5(3) . . . . ?
C6 C1 C5 Rh1 123.8(5) . . . . ?
C3 C4 C5 C1 0.5(5) . . . . ?
C9 C4 C5 C1 176.2(5) . . . . ?
Rh1 C4 C5 C1 -61.4(3) . . . . ?
C3 C4 C5 C10 -173.4(5) . . . . ?
C9 C4 C5 C10 2.4(8) . . . . ?
Rh1 C4 C5 C10 124.7(5) . . . . ?
C3 C4 C5 Rh1 61.9(3) . . . . ?
C9 C4 C5 Rh1 -122.4(5) . . . . ?
C2 C1 C6 C11 -85.5(7) . . . . ?
C5 C1 C6 C11 89.5(7) . . . . ?
Rh1 C1 C6 C11 -175.5(4) . . . . ?
C1 C6 C11 C12 -176.6(5) . . . . ?
C13 O7 C12 C11 175.2(7) . . . . ?
C6 C11 C12 O7 -60.7(7) . . . . ?
C18 C14 C15 C16 1.6(4) . . . . ?
C19 C14 C15 C16 174.6(4) . . . . ?
Rh2 C14 C15 C16 -60.4(3) . . . . ?
C18 C14 C15 C20 -175.1(4) . . . . ?
C19 C14 C15 C20 -2.1(7) . . . . ?
Rh2 C14 C15 C20 122.9(4) . . . . ?
C18 C14 C15 Rh2 62.0(3) . . . . ?
C19 C14 C15 Rh2 -125.0(4) . . . . ?
C14 C15 C16 C17 -1.7(5) . . . . ?
C20 C15 C16 C17 175.0(4) . . . . ?
Rh2 C15 C16 C17 -63.0(3) . . . . ?
C14 C15 C16 C21 -173.4(4) . . . . ?
C20 C15 C16 C21 3.2(7) . . . . ?
Rh2 C15 C16 C21 125.2(5) . . . . ?
C14 C15 C16 Rh2 61.3(3) . . . . ?
C20 C15 C16 Rh2 -122.0(4) . . . . ?
C15 C16 C17 C18 1.2(5) . . . . ?
C21 C16 C17 C18 173.0(4) . . . . ?
Rh2 C16 C17 C18 -63.3(3) . . . . ?
C15 C16 C17 C22 -174.3(4) . . . . ?
C21 C16 C17 C22 -2.4(7) . . . . ?
Rh2 C16 C17 C22 121.2(5) . . . . ?
C15 C16 C17 Rh2 64.5(3) . . . . ?
C21 C16 C17 Rh2 -123.6(5) . . . . ?
C16 C17 C18 C14 -0.2(5) . . . . ?
C22 C17 C18 C14 175.3(4) . . . . ?
Rh2 C17 C18 C14 -62.7(3) . . . . ?
C16 C17 C18 C23 -175.5(4) . . . . ?
C22 C17 C18 C23 -0.1(7) . . . . ?
Rh2 C17 C18 C23 122.0(5) . . . . ?
C16 C17 C18 Rh2 62.5(3) . . . . ?
C22 C17 C18 Rh2 -122.0(5) . . . . ?
C15 C14 C18 C17 -0.9(5) . . . . ?
C19 C14 C18 C17 -174.1(4) . . . . ?
Rh2 C14 C18 C17 61.9(3) . . . . ?
C15 C14 C18 C23 174.4(4) . . . . ?
C19 C14 C18 C23 1.2(7) . . . . ?
Rh2 C14 C18 C23 -122.8(5) . . . . ?
C15 C14 C18 Rh2 -62.7(3) . . . . ?
C19 C14 C18 Rh2 124.0(4) . . . . ?
C15 C14 C19 C24 -83.3(6) . . . . ?
C18 C14 C19 C24 88.7(6) . . . . ?
Rh2 C14 C19 C24 -179.2(4) . . . . ?
C14 C19 C24 C25 -167.4(5) . . . . ?
C26 O8 C25 C24 172.6(6) . . . . ?
C19 C24 C25 O8 67.4(6) . . . . ?
